data_1576873
loop_
_publ_author_name
'Wang, Jie'
'Chen, Xin'
'Huo, Jingyi'
'Yang, Jiong'
'Li, Longyu'
'Shi, Wendi'
'Bian, Ruibin'
'Zhao, Wenkai'
'Long, Guankui'
'Yao, Zhaoyang'
'Li, Chenxi'
'Wan, Xiangjian'
'Chen, Yongsheng'

_publ_section_title
;
 Synergistic Steric-Dipole Modulation via Stepwise Trifluoromethyl
 Substitution Enables Active-Layer Hierarchical Assembly and &gt;20% Power
 Conversion Efficiency in Organic Photovoltaic Devices
;
_journal_name_full 'Energy &amp; Environmental Science'
_journal_paper_doi 10.1039/D5EE07321A
_journal_year 2026
_chemical_formula_moiety 'C98 H108 F4 N8 O4 S4, C H Cl3'
_chemical_formula_sum 'C99 H109 Cl3 F4 N8 O4 S4'
_chemical_formula_weight 1785.53
_space_group_crystal_system triclinic
_space_group_IT_number 2
_space_group_name_Hall '-P 1'
_space_group_name_H-M_alt 'P -1'
_atom_sites_solution_hydrogens mixed
_atom_sites_solution_primary dual
_audit_creation_date 2026-01-23
_audit_creation_method
;
Olex2 1.5
(compiled 2025.07.13 svn.rb7424aed for OlexSys, GUI svn.r7314)
;
_audit_update_record
;
2026-02-05 deposited with the CCDC.	2026-03-10 downloaded from the CCDC.
;
_cell_angle_alpha 68.881(4)
_cell_angle_beta 81.564(3)
_cell_angle_gamma 71.711(4)
_cell_formula_units_Z 2
_cell_length_a 12.9602(6)
_cell_length_b 17.7674(12)
_cell_length_c 23.0842(11)
_cell_measurement_reflns_used 3528
_cell_measurement_temperature 180.00
_cell_measurement_theta_max 64.89
_cell_measurement_theta_min 2.78
_cell_volume 4704.7(5)
_computing_cell_refinement 'SAINT V8.40A (Bruker, 2019)'
_computing_data_collection 'Bruker Apex3'
_computing_data_reduction 'SAINT V8.40A (Bruker, 2019)'
_computing_molecular_graphics 'Olex2 1.5 (Dolomanov et al., 2009)'
_computing_publication_material 'Olex2 1.5 (Dolomanov et al., 2009)'
_computing_structure_refinement 'SHELXL 2019/3 (Sheldrick, 2015)'
_computing_structure_solution 'SHELXT 2018/2 (Sheldrick, 2018)'
_diffrn_ambient_temperature 180.00
_diffrn_detector_area_resol_mean 7.9
_diffrn_detector_type 'CCD area detector'
_diffrn_measured_fraction_theta_full 0.998
_diffrn_measured_fraction_theta_max 0.998
_diffrn_measurement_device 'three-circle diffractometer'
_diffrn_measurement_device_type 'Bruker APEX-II CCD'
_diffrn_measurement_method '\f and \w scans'
_diffrn_radiation_type CuK\a
_diffrn_radiation_wavelength 1.54178
_diffrn_reflns_av_R_equivalents 0.1204
_diffrn_reflns_av_unetI/netI 0.1675
_diffrn_reflns_Laue_measured_fraction_full 0.998
_diffrn_reflns_Laue_measured_fraction_max 0.998
_diffrn_reflns_limit_h_max 11
_diffrn_reflns_limit_h_min -11
_diffrn_reflns_limit_k_max 16
_diffrn_reflns_limit_k_min -15
_diffrn_reflns_limit_l_max 20
_diffrn_reflns_limit_l_min -20
_diffrn_reflns_number 28058
_diffrn_reflns_point_group_measured_fraction_full 0.998
_diffrn_reflns_point_group_measured_fraction_max 0.998
_diffrn_reflns_theta_full 44.492
_diffrn_reflns_theta_max 44.492
_diffrn_reflns_theta_min 2.053
_diffrn_source_current 1.01
_diffrn_source_power 0.0505
_diffrn_source_voltage 50.0
_diffrn_standards_number 0
_exptl_absorpt_coefficient_mu 2.218
_exptl_absorpt_correction_T_max 0.7528
_exptl_absorpt_correction_T_min 0.5031
_exptl_absorpt_correction_type multi-scan
_exptl_absorpt_process_details
;
SADABS-2016/2 (Bruker,2016/2) was used for absorption correction.
wR2(int) was 0.1303 before and 0.0788 after correction.
The Ratio of minimum to maximum transmission is 0.6683.
The \l/2 correction factor is Not present.
;
_exptl_crystal_colour brown
_exptl_crystal_colour_primary brown
_exptl_crystal_density_diffrn 1.260
_exptl_crystal_description block
_exptl_crystal_F_000 1884
_exptl_crystal_size_max 0.16
_exptl_crystal_size_mid 0.13
_exptl_crystal_size_min 0.12
_refine_diff_density_max 1.087
_refine_diff_density_min -1.097
_refine_diff_density_rms 0.138
_refine_ls_extinction_method none
_refine_ls_goodness_of_fit_ref 1.107
_refine_ls_hydrogen_treatment constr
_refine_ls_matrix_type full
_refine_ls_number_parameters 1077
_refine_ls_number_reflns 7394
_refine_ls_number_restraints 2361
_refine_ls_restrained_S_all 1.014
_refine_ls_R_factor_all 0.2659
_refine_ls_R_factor_gt 0.2114
_refine_ls_shift/su_max 0.001
_refine_ls_shift/su_mean 0.000
_refine_ls_structure_factor_coef Fsqd
_refine_ls_weighting_details 'w=1/[\s^2^(Fo^2^)+(0.0900P)^2^+110.0000P] where P=(Fo^2^+2Fc^2^)/3'
_refine_ls_weighting_scheme calc
_refine_ls_wR_factor_gt 0.4676
_refine_ls_wR_factor_ref 0.5053
_reflns_Friedel_coverage 0.000
_reflns_number_gt 4364
_reflns_number_total 7394
_reflns_threshold_expression 'I > 2\s(I)'
_cod_data_source_file d5ee07321a2.cif
_cod_data_source_block che-me
_cod_original_sg_symbol_H-M P-1
_cod_database_code 1576873
_shelx_shelxl_version_number 2019/3
_shelx_space_group_comment
;
The symmetry employed for this shelxl refinement is uniquely defined
by the following loop, which should always be used as a source of
symmetry information in preference to the above space-group names.
They are only intended as comments.
;
_shelx_estimated_absorpt_t_max 0.777
_shelx_estimated_absorpt_t_min 0.718
_olex2_refinement_description
;
1. Fixed Uiso
 At 1.2 times of:
  All C(H) groups, All C(H,H) groups
 At 1.5 times of:
  All C(H,H,H) groups
2. Restrained distances
 C79-C80
 1.5 with sigma of 0.02
 C57-C58 = C57-C56
 1.5 with sigma of 0.02
 C96-C95 = C97-C96
 1.5 with sigma of 0.02
 C64-C63 = C63-C62 = C61-C62 = C61-C60 = C59-C60 = C59-C54
 1.5 with sigma of 0.01
 O4-C33
 1.28 with sigma of 0.02
 C91-C92
 1.5 with sigma of 0.02
 C93-C94
 1.5 with sigma of 0.02
 C74-C75
 1.5 with sigma of 0.02
 C32-C28
 1.5 with sigma of 0.02
 N6-C52
 1.25 with sigma of 0.02
 C32-O4
 1.28 with sigma of 0.02
 O3-C32
 1.28 with sigma of 0.02
 C94-C97
 2.8 with sigma of 0.04
 H40-H87B
 2.2 with sigma of 0.04
 C56-C55 \\sim C55-C54 \\sim C57-C56 \\sim C58-C57
 with sigma of 0.02
 C97-C96 \\sim C96-C95 \\sim C95-C94 \\sim C93-C94 \\sim C92-C93 \\sim C92-C91
\\sim C91-C90 \\sim C90-C89
 \\sim C88-C89 \\sim C88-C87
 with sigma of 0.02
 C64-C63 \\sim C63-C62 \\sim C61-C62 \\sim C61-C60 \\sim C59-C60 \\sim C59-C54
 with sigma of 0.02
 C69-C68 \\sim C70-C69 \\sim C68-C67 \\sim C67-C66
 with sigma of 0.02
 C86-C85 \\sim C84-C85 \\sim C83-C84 \\sim C83-C82 \\sim C82-C81 \\sim C81-C80
\\sim C80-C79 \\sim C77-C78
 \\sim C79-C78 \\sim C77-C76 \\sim C76-C15
 with sigma of 0.02
 C41-C42 \\sim C49-C41
 with sigma of 0.02
 C51-C50 \\sim C52-C50
 with sigma of 0.02
 C20-C25 \\sim C25-C24 \\sim C23-C24 \\sim C22-C23 \\sim C22-C21 \\sim C21-C20
 with sigma of 0.02
3. Uiso/Uaniso restraints and constraints
N3 \\sim C53 \\sim C54 \\sim C55 \\sim C56 \\sim C57 \\sim C58 \\sim C59 \\sim
C60 \\sim C61 \\sim C62 \\sim C63 \\sim C64: within 3A with sigma of 0.01 and
sigma for terminal atoms of 0.02 within 3A
C87 \\sim C88 \\sim C89 \\sim C90 \\sim C91 \\sim C92 \\sim C93 \\sim C94 \\sim
C95 \\sim C96 \\sim C97: within 3A with sigma of 0.01 and sigma for terminal
atoms of 0.02 within 3A
N4 \\sim C65 \\sim C66 \\sim C67 \\sim C68 \\sim C69 \\sim C70 \\sim C71 \\sim
C72 \\sim C73 \\sim C74 \\sim C75 \\sim C98: within 3A with sigma of 0.01 and
sigma for terminal atoms of 0.02 within 3A
S1 \\sim S2 \\sim S3 \\sim S4 \\sim F1 \\sim F2 \\sim F3 \\sim F4 \\sim O1
\\sim O2 \\sim O3 \\sim O4 \\sim N1 \\sim N2 \\sim N3 \\sim N3 \\sim N4 \\sim
N5 \\sim N6 \\sim N7 \\sim N8 \\sim C1 \\sim C2 \\sim C3 \\sim C4 \\sim C5
\\sim C6 \\sim C7 \\sim C8 \\sim C9 \\sim C10 \\sim C11 \\sim C12 \\sim C13
\\sim C14 \\sim C15 \\sim C16 \\sim C17 \\sim C18 \\sim C19 \\sim C20 \\sim C21
\\sim C22 \\sim C23 \\sim C24 \\sim C25 \\sim C26 \\sim C31 \\sim C30 \\sim C29
\\sim C28 \\sim C27 \\sim C32 \\sim C33 \\sim C34 \\sim C35 \\sim C36 \\sim C37
\\sim C39 \\sim C40 \\sim C41 \\sim C42 \\sim C45 \\sim C46 \\sim C47 \\sim C48
\\sim C43 \\sim C44 \\sim C49 \\sim C50 \\sim C51 \\sim C52 \\sim C53: within
3.5A with sigma of 0.01 and sigma for terminal atoms of 0.02 within 3.5A
C76 \\sim C77 \\sim C78 \\sim C79 \\sim C80 \\sim C81 \\sim C82 \\sim C83 \\sim
C84 \\sim C85 \\sim C86: within 3A with sigma of 0.01 and sigma for terminal
atoms of 0.02 within 3A
4.a Riding coordinates:
 C33(H33A,H33B,H33C), C58(H58A,H58B,H58C), C64(H64A,H64B,H64C), C70(H70A,H70B,
 H70C), C87(H87A,H87B), C88(H88A,H88B), C97(H97A,H97B,H97C)
4.b Ternary CH refined with riding coordinates:
 C54(H54), C66(H66), C99(H99)
4.c Secondary CH2 refined with riding coordinates:
 C53(H53A,H53B), C55(H55A,H55B), C56(H56A,H56B), C57(H57A,H57B), C59(H59A,
 H59B), C60(H60A,H60B), C61(H61A,H61B), C62(H62A,H62B), C63(H63A,H63B),
 C65(H65A,H65B), C67(H67A,H67B), C68(H68A,H68B), C69(H69A,H69B), C71(H71A,H71B),
  C72(H72A,H72B), C73(H73A,H73B), C74(H74A,H74B), C76(H76A,H76B), C77(H77A,
 H77B), C78(H78A,H78B), C79(H79A,H79B), C80(H80A,H80B), C81(H81A,H81B),
 C82(H82A,H82B), C83(H83A,H83B), C84(H84A,H84B), C85(H85A,H85B), C89(H89A,H89B),
  C90(H90A,H90B), C91(H91A,H91B), C92(H92A,H92B), C93(H93A,H93B), C94(H94A,
 H94B), C95(H95A,H95B), C96(H96A,H96B), C98(H98A,H98B)
4.d Aromatic/amide H refined with riding coordinates:
 C1(H1), C4(H4), C13(H13), C30(H30), C29(H29), C27(H27), C40(H40), C47(H47),
 C44(H44)
4.e Fitted hexagon refined as free rotating group:
 C26(C31,C30,C29,C28,C27), C45(C46,C47,C48,C43,C44)
4.f Idealised Me refined as rotating group:
 C75(H75A,H75B,H75C), C86(H86A,H86B,H86C)
;
_olex2_submission_special_instructions 'No special instructions were received'

loop_
_space_group_symop_operation_xyz
'x, y, z'
'-x, -y, -z'

loop_
_atom_site_label
_atom_site_type_symbol
_atom_site_fract_x
_atom_site_fract_y
_atom_site_fract_z
_atom_site_U_iso_or_equiv
_atom_site_adp_type
_atom_site_occupancy
_atom_site_site_symmetry_order
_atom_site_calc_flag
_atom_site_refinement_flags_posn
_atom_site_refinement_flags_adp
_atom_site_refinement_flags_occupancy
_atom_site_disorder_assembly
_atom_site_disorder_group
S1 S 0.0968(4) 0.3849(4) 0.4639(2) 0.0792(17) Uani 1 1 d . U . . .
S2 S -0.0955(4) 0.5757(4) 0.3200(2) 0.0804(17) Uani 1 1 d . U . . .
S3 S 0.3493(4) 0.6499(5) 0.0134(2) 0.0908(19) Uani 1 1 d . U . . .
S4 S 0.6470(4) 0.4814(5) 0.0858(3) 0.0960(19) Uani 1 1 d . U . . .
F1 F 0.0793(11) 0.0724(10) 0.8620(6) 0.120(4) Uani 1 1 d . U . . .
F2 F 0.2707(11) 0.0490(10) 0.8007(6) 0.127(5) Uani 1 1 d . U . . .
F3 F 1.2692(14) 0.1982(14) 0.1121(10) 0.187(6) Uani 1 1 d . U . . .
F4 F 1.3415(13) 0.2586(13) -0.0088(9) 0.173(6) Uani 1 1 d . U . . .
O1 O 0.1634(10) 0.2729(10) 0.5770(6) 0.091(4) Uani 1 1 d . U . . .
O2 O 0.8542(12) 0.3887(12) 0.0944(8) 0.115(4) Uani 1 1 d . U . . .
O3 O -0.3528(17) 0.9485(15) -0.0072(10) 0.176(6) Uani 1 1 d D U . . .
O4 O -0.3995(15) 0.9088(14) 0.0961(9) 0.153(5) Uani 1 1 d D U . . .
N1 N -0.2742(14) 0.2751(13) 0.7954(8) 0.099(5) Uani 1 1 d . U . . .
N2 N -0.3302(14) 0.4434(13) 0.6159(8) 0.090(5) Uani 1 1 d . U . . .
N3 N 0.2124(13) 0.4682(13) 0.3071(8) 0.090(3) Uani 1 1 d . U . . .
N4 N 0.3953(13) 0.5011(13) 0.1836(8) 0.092(3) Uani 1 1 d . U . . .
N5 N 0.8270(17) 0.6183(17) -0.1748(10) 0.122(5) Uani 1 1 d . U . . .
N6 N 1.1530(16) 0.4785(17) -0.1863(11) 0.137(6) Uani 1 1 d D U . . .
N7 N -0.0508(13) 0.6859(13) 0.1734(7) 0.090(3) Uani 1 1 d . U . . .
N8 N 0.1033(13) 0.7105(13) 0.0714(8) 0.090(3) Uani 1 1 d . U . . .
C1 C 0.1914(18) 0.1558(16) 0.7101(10) 0.093(4) Uani 1 1 d . U . . .
H1 H 0.259628 0.147288 0.688092 0.112 Uiso 1 1 calc R U . . .
C2 C 0.1821(18) 0.1109(17) 0.7703(10) 0.095(4) Uani 1 1 d . U . . .
C3 C 0.0831(18) 0.1207(17) 0.8013(10) 0.094(4) Uani 1 1 d . U . . .
C4 C -0.0069(18) 0.1764(16) 0.7756(9) 0.093(3) Uani 1 1 d . U . . .
H4 H -0.074223 0.183485 0.798695 0.112 Uiso 1 1 calc R U . . .
C5 C 0.0016(17) 0.2249(16) 0.7124(9) 0.089(3) Uani 1 1 d . U . . .
C6 C -0.0822(16) 0.2911(16) 0.6707(9) 0.088(3) Uani 1 1 d . U . . .
C7 C -0.0270(16) 0.3192(16) 0.6082(9) 0.085(3) Uani 1 1 d . U . . .
C8 C 0.0885(17) 0.2685(16) 0.6157(9) 0.086(3) Uani 1 1 d . U . . .
C9 C 0.1006(17) 0.2144(16) 0.6806(9) 0.090(3) Uani 1 1 d . U . . .
C10 C -0.1896(17) 0.3224(16) 0.6868(9) 0.087(3) Uani 1 1 d . U . . .
C11 C -0.2659(18) 0.3901(18) 0.6464(10) 0.087(4) Uani 1 1 d . U . . .
C12 C -0.2358(17) 0.2959(16) 0.7479(10) 0.089(4) Uani 1 1 d . U . . .
C13 C -0.0707(16) 0.3781(15) 0.5581(9) 0.084(3) Uani 1 1 d . U . . .
H13 H -0.143975 0.406151 0.566121 0.101 Uiso 1 1 calc R U . . .
C14 C -0.0380(15) 0.4118(16) 0.4944(9) 0.082(3) Uani 1 1 d . U . . .
C15 C -0.1067(14) 0.4738(15) 0.4488(9) 0.081(3) Uani 1 1 d D U . . .
C16 C -0.0513(15) 0.4967(15) 0.3923(9) 0.080(3) Uani 1 1 d . U . . .
C17 C 0.0608(15) 0.4558(15) 0.3930(9) 0.082(3) Uani 1 1 d . U . . .
C18 C 0.1061(15) 0.4855(16) 0.3339(9) 0.082(3) Uani 1 1 d . U . . .
C19 C 0.0379(16) 0.5501(16) 0.2917(9) 0.084(3) Uani 1 1 d . U . . .
C20 C 0.0931(13) 0.5734(14) 0.2340(8) 0.084(3) Uani 1 1 d D U . . .
C21 C 0.2038(12) 0.5230(15) 0.2439(8) 0.088(3) Uani 1 1 d D U . . .
C22 C 0.2800(15) 0.5365(15) 0.1924(7) 0.088(3) Uani 1 1 d D U . . .
C23 C 0.2393(13) 0.5998(14) 0.1359(8) 0.087(3) Uani 1 1 d D U . . .
C24 C 0.1297(12) 0.6516(15) 0.1252(9) 0.089(3) Uani 1 1 d D U . . .
C25 C 0.0546(15) 0.6403(15) 0.1777(7) 0.089(3) Uani 1 1 d D U . . .
C26 C -0.0767(10) 0.7444(10) 0.1190(5) 0.099(3) Uani 1 1 d G U . . .
C31 C -0.0019(8) 0.7575(11) 0.0693(6) 0.100(3) Uani 1 1 d G U . . .
C30 C -0.0353(10) 0.8183(11) 0.0123(6) 0.105(4) Uani 1 1 d G U . . .
H30 H 0.015848 0.827246 -0.021615 0.125 Uiso 1 1 calc R U . . .
C29 C -0.1434(11) 0.8660(11) 0.0051(6) 0.116(4) Uani 1 1 d G U . . .
H29 H -0.166209 0.907588 -0.033811 0.139 Uiso 1 1 calc R U . . .
C28 C -0.2182(8) 0.8529(11) 0.0548(7) 0.119(4) Uani 1 1 d DG U . . .
C27 C -0.1848(10) 0.7921(12) 0.1117(6) 0.113(4) Uani 1 1 d G U . . .
H27 H -0.235909 0.783190 0.145695 0.136 Uiso 1 1 calc R U . . .
C32 C -0.3321(15) 0.9059(19) 0.0499(10) 0.137(5) Uani 1 1 d D U . . .
C33 C -0.497(2) 0.960(2) 0.1041(16) 0.185(9) Uani 1 1 d D U . . .
H33A H -0.527986 0.972800 0.064294 0.277 Uiso 1 1 d R U . . .
H33B H -0.501921 1.012703 0.110587 0.277 Uiso 1 1 d R U . . .
H33C H -0.536925 0.927369 0.137843 0.277 Uiso 1 1 d R U . . .
C34 C 0.3287(16) 0.5999(16) 0.0898(9) 0.088(3) Uani 1 1 d . U . . .
C35 C 0.4198(16) 0.5380(17) 0.1210(9) 0.090(3) Uani 1 1 d . U . . .
C36 C 0.5093(16) 0.5378(17) 0.0794(10) 0.092(3) Uani 1 1 d . U . . .
C37 C 0.4878(16) 0.5903(17) 0.0221(10) 0.091(3) Uani 1 1 d . U . . .
C38 C 0.579(2) 0.5873(18) -0.0213(10) 0.099(9) Uani 1 1 d . . . . .
C39 C 0.670(2) 0.5310(19) 0.0065(11) 0.102(3) Uani 1 1 d . U . . .
C40 C 0.7697(17) 0.5170(18) -0.0305(11) 0.111(3) Uani 1 1 d . U . . .
H40 H 0.763595 0.550556 -0.073197 0.133 Uiso 1 1 calc DR U . . .
C41 C 0.8740(19) 0.4625(19) -0.0142(10) 0.113(3) Uani 1 1 d D U . . .
C42 C 0.9070(19) 0.4031(19) 0.0462(12) 0.115(3) Uani 1 1 d D U . . .
C45 C 1.1950(13) 0.2617(13) 0.0631(8) 0.139(4) Uani 1 1 d G U . . .
C46 C 1.2340(11) 0.2933(13) 0.0025(9) 0.137(4) Uani 1 1 d G U . . .
C47 C 1.1655(14) 0.3585(13) -0.0414(7) 0.131(4) Uani 1 1 d G U . . .
H47 H 1.192159 0.380094 -0.082851 0.157 Uiso 1 1 calc R U . . .
C48 C 1.0580(13) 0.3923(12) -0.0248(8) 0.126(3) Uani 1 1 d G U . . .
C43 C 1.0191(10) 0.3607(13) 0.0358(8) 0.126(4) Uani 1 1 d G U . . .
C44 C 1.0875(14) 0.2955(13) 0.0798(7) 0.133(4) Uani 1 1 d G U . . .
H44 H 1.060899 0.273900 0.121211 0.159 Uiso 1 1 calc R U . . .
C49 C 0.9665(19) 0.459(2) -0.0580(12) 0.121(3) Uani 1 1 d D U . . .
C50 C 0.9812(19) 0.495(2) -0.1149(14) 0.122(4) Uani 1 1 d D U . . .
C51 C 0.904(2) 0.557(2) -0.1482(13) 0.119(4) Uani 1 1 d D U . . .
C52 C 1.0699(18) 0.492(2) -0.1533(12) 0.125(4) Uani 1 1 d D U . . .
C53 C 0.2998(17) 0.4010(17) 0.3398(10) 0.096(3) Uani 1 1 d . U . . .
H53A H 0.286849 0.391521 0.384942 0.115 Uiso 1 1 calc R U . . .
H53B H 0.368227 0.417306 0.326965 0.115 Uiso 1 1 calc R U . . .
C54 C 0.3127(16) 0.3196(16) 0.3281(12) 0.117(4) Uani 1 1 d D U . . .
H54 H 0.336336 0.331203 0.283258 0.140 Uiso 1 1 calc R U . . .
C55 C 0.2159(18) 0.2903(17) 0.3345(12) 0.118(4) Uani 1 1 d D U . . .
H55A H 0.159863 0.336376 0.307418 0.141 Uiso 1 1 calc R U . . .
H55B H 0.186921 0.280664 0.377933 0.141 Uiso 1 1 calc R U . . .
C56 C 0.230(2) 0.2129(18) 0.3196(13) 0.135(5) Uani 1 1 d D U . . .
H56A H 0.269486 0.218036 0.278893 0.161 Uiso 1 1 calc R U . . .
H56B H 0.275160 0.164094 0.351392 0.161 Uiso 1 1 calc R U . . .
C57 C 0.125(2) 0.1975(19) 0.3175(14) 0.145(6) Uani 1 1 d D U . . .
H57A H 0.065768 0.238197 0.332224 0.174 Uiso 1 1 calc R U . . .
H57B H 0.111486 0.207473 0.273846 0.174 Uiso 1 1 calc R U . . .
C58 C 0.121(3) 0.111(2) 0.3556(17) 0.193(10) Uani 1 1 d D U . . .
H58A H 0.183295 0.063828 0.352817 0.290 Uiso 1 1 d R U . . .
H58B H 0.122418 0.120368 0.394985 0.290 Uiso 1 1 d R U . . .
H58C H 0.053500 0.099288 0.353739 0.290 Uiso 1 1 d R U . . .
C59 C 0.4098(17) 0.2550(18) 0.3632(9) 0.125(4) Uani 1 1 d D U . . .
H59A H 0.433473 0.208239 0.346153 0.150 Uiso 1 1 calc R U . . .
H59B H 0.469975 0.281233 0.354754 0.150 Uiso 1 1 calc R U . . .
C60 C 0.3939(19) 0.2184(18) 0.4325(9) 0.135(5) Uani 1 1 d D U . . .
H60A H 0.329580 0.196906 0.440041 0.163 Uiso 1 1 calc R U . . .
H60B H 0.374226 0.265600 0.448898 0.163 Uiso 1 1 calc R U . . .
C61 C 0.483(2) 0.1495(19) 0.4720(11) 0.146(5) Uani 1 1 d D U . . .
H61A H 0.512263 0.106273 0.451653 0.175 Uiso 1 1 calc R U . . .
H61B H 0.541949 0.173795 0.471554 0.175 Uiso 1 1 calc R U . . .
C62 C 0.454(2) 0.106(2) 0.5387(10) 0.153(6) Uani 1 1 d D U . . .
H62A H 0.404302 0.074190 0.537541 0.183 Uiso 1 1 calc R U . . .
H62B H 0.410803 0.150758 0.555253 0.183 Uiso 1 1 calc R U . . .
C63 C 0.534(2) 0.046(2) 0.5876(12) 0.160(7) Uani 1 1 d D U . . .
H63A H 0.579723 0.001960 0.570726 0.193 Uiso 1 1 calc R U . . .
H63B H 0.582911 0.078158 0.590130 0.193 Uiso 1 1 calc R U . . .
C64 C 0.503(3) 0.001(2) 0.6535(13) 0.185(10) Uani 1 1 d D U . . .
H64A H 0.466175 -0.040122 0.656181 0.277 Uiso 1 1 d R U . . .
H64B H 0.454841 0.044106 0.670150 0.277 Uiso 1 1 d R U . . .
H64C H 0.569214 -0.026828 0.677646 0.277 Uiso 1 1 d R U . . .
C65 C 0.4783(19) 0.4510(19) 0.2283(11) 0.112(5) Uani 1 1 d . U . . .
H65A H 0.544716 0.427217 0.206152 0.134 Uiso 1 1 calc R U . . .
H65B H 0.453573 0.403235 0.258053 0.134 Uiso 1 1 calc R U . . .
C66 C 0.5082(19) 0.4952(19) 0.2645(11) 0.118(4) Uani 1 1 d D U . . .
H66 H 0.439942 0.518482 0.286470 0.142 Uiso 1 1 calc R U . . .
C67 C 0.5873(17) 0.4315(18) 0.3154(11) 0.128(5) Uani 1 1 d D U . . .
H67A H 0.599746 0.460817 0.341805 0.153 Uiso 1 1 calc R U . . .
H67B H 0.553027 0.387420 0.342063 0.153 Uiso 1 1 calc R U . . .
C68 C 0.6978(18) 0.3892(19) 0.2895(12) 0.141(6) Uani 1 1 d D U . . .
H68A H 0.737686 0.431802 0.269123 0.169 Uiso 1 1 calc R U . . .
H68B H 0.684865 0.368680 0.257387 0.169 Uiso 1 1 calc R U . . .
C69 C 0.770(2) 0.314(2) 0.3397(13) 0.150(6) Uani 1 1 d D U . . .
H69A H 0.727093 0.281627 0.372273 0.180 Uiso 1 1 calc R U . . .
H69B H 0.827161 0.276095 0.321422 0.180 Uiso 1 1 calc R U . . .
C70 C 0.818(3) 0.366(2) 0.3639(16) 0.179(10) Uani 1 1 d D U . . .
H70A H 0.888429 0.364630 0.341576 0.269 Uiso 1 1 d R U . . .
H70B H 0.828797 0.339171 0.408618 0.269 Uiso 1 1 d R U . . .
H70C H 0.773150 0.424253 0.355154 0.269 Uiso 1 1 d R U . . .
C71 C 0.548(2) 0.569(2) 0.2234(12) 0.123(5) Uani 1 1 d . U . . .
H71A H 0.494039 0.605657 0.191228 0.148 Uiso 1 1 calc R U . . .
H71B H 0.617110 0.548205 0.201988 0.148 Uiso 1 1 calc R U . . .
C72 C 0.585(2) 0.699(2) 0.2189(13) 0.135(5) Uani 1 1 d . U . . .
H72A H 0.521555 0.731698 0.192356 0.162 Uiso 1 1 calc R U . . .
H72B H 0.649224 0.685982 0.191390 0.162 Uiso 1 1 calc R U . . .
C73 C 0.604(2) 0.754(2) 0.2540(14) 0.139(6) Uani 1 1 d . U . . .
H73A H 0.654618 0.719331 0.288409 0.167 Uiso 1 1 calc R U . . .
H73B H 0.633604 0.799821 0.225402 0.167 Uiso 1 1 calc R U . . .
C74 C 0.494(2) 0.787(2) 0.2775(14) 0.146(6) Uani 1 1 d D U . . .
H74A H 0.466823 0.739591 0.306316 0.176 Uiso 1 1 calc R U . . .
H74B H 0.444314 0.817826 0.242549 0.176 Uiso 1 1 calc R U . . .
C75 C 0.499(3) 0.845(2) 0.3112(16) 0.185(10) Uani 1 1 d D U . . .
H75A H 0.491802 0.901498 0.281275 0.277 Uiso 1 1 calc R U . . .
H75B H 0.569546 0.823845 0.330975 0.277 Uiso 1 1 calc R U . . .
H75C H 0.440415 0.846122 0.342925 0.277 Uiso 1 1 calc R U . . .
C76 C -0.2277(18) 0.502(3) 0.458(3) 0.250(11) Uani 1 1 d D U . . .
H76A H -0.255501 0.468058 0.441052 0.300 Uiso 1 1 calc R U . . .
H76B H -0.241926 0.481272 0.503371 0.300 Uiso 1 1 calc R U . . .
C77 C -0.302(2) 0.588(3) 0.436(3) 0.257(10) Uani 1 1 d D U . . .
H77A H -0.286566 0.614835 0.390752 0.309 Uiso 1 1 calc R U . . .
H77B H -0.289769 0.622207 0.458237 0.309 Uiso 1 1 calc R U . . .
C78 C -0.418(2) 0.586(3) 0.446(3) 0.257(10) Uani 1 1 d D U . . .
H78A H -0.451635 0.598674 0.406114 0.308 Uiso 1 1 calc R U . . .
H78B H -0.424970 0.530975 0.475066 0.308 Uiso 1 1 calc R U . . .
C79 C -0.463(2) 0.655(3) 0.473(3) 0.265(10) Uani 1 1 d D U . . .
H79A H -0.437757 0.704276 0.447226 0.318 Uiso 1 1 calc R U . . .
H79B H -0.437588 0.635692 0.515393 0.318 Uiso 1 1 calc R U . . .
C80 C -0.585(2) 0.677(3) 0.474(3) 0.270(10) Uani 1 1 d D U . . .
H80A H -0.599307 0.638584 0.455907 0.324 Uiso 1 1 calc R U . . .
H80B H -0.605753 0.657080 0.518354 0.324 Uiso 1 1 calc R U . . .
C81 C -0.671(3) 0.758(3) 0.448(3) 0.277(10) Uani 1 1 d D U . . .
H81A H -0.661108 0.774464 0.402054 0.333 Uiso 1 1 calc R U . . .
H81B H -0.652838 0.800522 0.459696 0.333 Uiso 1 1 calc R U . . .
C82 C -0.791(3) 0.769(3) 0.462(3) 0.280(10) Uani 1 1 d D U . . .
H82A H -0.812666 0.744608 0.435380 0.336 Uiso 1 1 calc R U . . .
H82B H -0.795515 0.730845 0.505143 0.336 Uiso 1 1 calc R U . . .
C83 C -0.882(3) 0.847(3) 0.459(3) 0.288(10) Uani 1 1 d D U . . .
H83A H -0.859643 0.891851 0.424650 0.345 Uiso 1 1 calc R U . . .
H83B H -0.876439 0.857727 0.497493 0.345 Uiso 1 1 calc R U . . .
C84 C -1.002(3) 0.868(3) 0.452(3) 0.289(11) Uani 1 1 d D U . . .
H84A H -1.008905 0.867147 0.410447 0.347 Uiso 1 1 calc R U . . .
H84B H -1.023018 0.818391 0.481927 0.347 Uiso 1 1 calc R U . . .
C85 C -1.094(4) 0.942(3) 0.458(3) 0.295(11) Uani 1 1 d D U . . .
H85A H -1.058836 0.982528 0.460264 0.354 Uiso 1 1 calc R U . . .
H85B H -1.128078 0.920793 0.499876 0.354 Uiso 1 1 calc R U . . .
C86 C -1.187(4) 0.993(4) 0.416(3) 0.310(14) Uani 1 1 d D U . . .
H86A H -1.161671 1.031793 0.378524 0.464 Uiso 1 1 calc R U . . .
H86B H -1.244745 1.024870 0.437517 0.464 Uiso 1 1 calc R U . . .
H86C H -1.215106 0.955439 0.404188 0.464 Uiso 1 1 calc R U . . .
C87 C 0.580(3) 0.630(3) -0.087(2) 0.288(13) Uani 1 1 d D U . . .
H87A H 0.635452 0.656004 -0.083723 0.346 Uiso 1 1 d R U . . .
H87B H 0.603399 0.608029 -0.122149 0.346 Uiso 1 1 d DR U . . .
C88 C 0.510(4) 0.720(3) -0.1082(19) 0.295(12) Uani 1 1 d D U . . .
H88A H 0.502055 0.750458 -0.078826 0.354 Uiso 1 1 d R U . . .
H88B H 0.439029 0.709894 -0.107840 0.354 Uiso 1 1 d R U . . .
C89 C 0.497(4) 0.771(4) -0.1762(18) 0.299(12) Uani 1 1 d D U . . .
H89A H 0.545678 0.807013 -0.186222 0.359 Uiso 1 1 calc R U . . .
H89B H 0.527837 0.730094 -0.198658 0.359 Uiso 1 1 calc R U . . .
C90 C 0.392(4) 0.826(4) -0.207(2) 0.307(12) Uani 1 1 d D U . . .
H90A H 0.400577 0.827754 -0.250652 0.368 Uiso 1 1 calc R U . . .
H90B H 0.384869 0.884165 -0.208132 0.368 Uiso 1 1 calc R U . . .
C91 C 0.287(4) 0.807(4) -0.181(2) 0.314(12) Uani 1 1 d D U . . .
H91A H 0.266768 0.818088 -0.140891 0.376 Uiso 1 1 calc R U . . .
H91B H 0.294672 0.746715 -0.172728 0.376 Uiso 1 1 calc R U . . .
C92 C 0.203(4) 0.862(4) -0.228(2) 0.320(12) Uani 1 1 d D U . . .
H92A H 0.205724 0.838268 -0.260931 0.384 Uiso 1 1 calc R U . . .
H92B H 0.211780 0.919544 -0.247112 0.384 Uiso 1 1 calc R U . . .
C93 C 0.098(3) 0.863(4) -0.189(2) 0.324(12) Uani 1 1 d D U . . .
H93A H 0.108827 0.871610 -0.150766 0.389 Uiso 1 1 calc R U . . .
H93B H 0.088665 0.806261 -0.176930 0.389 Uiso 1 1 calc R U . . .
C94 C -0.009(4) 0.925(4) -0.214(2) 0.328(12) Uani 1 1 d D U . . .
H94A H 0.007524 0.978508 -0.238956 0.394 Uiso 1 1 calc R U . . .
H94B H -0.029902 0.904662 -0.244300 0.394 Uiso 1 1 calc R U . . .
C95 C -0.112(4) 0.949(4) -0.176(2) 0.330(12) Uani 1 1 d D U . . .
H95A H -0.137722 0.898676 -0.152726 0.397 Uiso 1 1 calc R U . . .
H95B H -0.099088 0.973233 -0.146719 0.397 Uiso 1 1 calc R U . . .
C96 C -0.193(4) 1.012(4) -0.223(2) 0.333(13) Uani 1 1 d D U . . .
H96A H -0.228312 0.981291 -0.238502 0.399 Uiso 1 1 calc R U . . .
H96B H -0.249889 1.045633 -0.201623 0.399 Uiso 1 1 calc R U . . .
C97 C -0.151(4) 1.072(3) -0.279(2) 0.333(14) Uani 1 1 d D U . . .
H97A H -0.114944 1.102432 -0.263742 0.500 Uiso 1 1 d R U . . .
H97B H -0.097639 1.040312 -0.302409 0.500 Uiso 1 1 d R U . . .
H97C H -0.209466 1.113092 -0.306020 0.500 Uiso 1 1 d R U . . .
C98 C 0.566(2) 0.621(2) 0.2596(13) 0.130(5) Uani 1 1 d . U . . .
H98A H 0.500949 0.633804 0.286938 0.156 Uiso 1 1 calc R U . . .
H98B H 0.628872 0.588191 0.286376 0.156 Uiso 1 1 calc R U . . .
Cl1 Cl 0.1783(14) 0.9065(9) 0.0763(7) 0.284(9) Uani 1 1 d . . . . .
Cl2 Cl 0.2469(11) 0.8980(9) -0.0425(6) 0.236(6) Uani 1 1 d . . . . .
Cl3 Cl 0.4006(9) 0.8152(8) 0.0516(6) 0.202(5) Uani 1 1 d . . . . .
C99 C 0.262(2) 0.848(2) 0.0344(16) 0.156(15) Uani 1 1 d . . . . .
H99 H 0.238442 0.795497 0.045063 0.187 Uiso 1 1 calc R U . . .

loop_
_atom_site_aniso_label
_atom_site_aniso_U_11
_atom_site_aniso_U_22
_atom_site_aniso_U_33
_atom_site_aniso_U_23
_atom_site_aniso_U_13
_atom_site_aniso_U_12
S1 0.038(2) 0.134(4) 0.044(2) -0.020(2) 0.028(2) -0.021(2)
S2 0.038(2) 0.132(4) 0.047(3) -0.017(3) 0.028(2) -0.020(2)
S3 0.051(3) 0.151(4) 0.052(3) -0.024(3) 0.031(2) -0.030(3)
S4 0.051(3) 0.162(4) 0.068(3) -0.047(3) 0.044(2) -0.031(3)
F1 0.095(7) 0.153(9) 0.074(7) 0.003(7) 0.004(6) -0.036(7)
F2 0.089(7) 0.155(9) 0.093(7) -0.001(7) -0.006(6) -0.023(7)
F3 0.109(9) 0.212(11) 0.192(10) -0.057(9) 0.032(8) -0.010(9)
F4 0.090(8) 0.205(10) 0.186(10) -0.070(9) 0.050(8) -0.012(8)
O1 0.053(6) 0.138(7) 0.054(6) -0.013(6) 0.024(5) -0.021(6)
O2 0.063(6) 0.175(8) 0.100(7) -0.058(7) 0.040(6) -0.031(6)
O3 0.120(9) 0.193(10) 0.135(9) 0.007(9) 0.010(8) -0.017(9)
O4 0.094(6) 0.182(7) 0.114(7) 0.004(6) 0.018(6) -0.019(6)
N1 0.069(8) 0.145(10) 0.053(8) -0.016(8) 0.035(7) -0.027(8)
N2 0.061(8) 0.138(10) 0.048(8) -0.019(8) 0.031(7) -0.027(8)
N3 0.050(4) 0.142(4) 0.059(4) -0.024(4) 0.025(4) -0.025(4)
N4 0.052(4) 0.151(5) 0.057(4) -0.028(4) 0.029(4) -0.030(4)
N5 0.078(8) 0.187(10) 0.093(8) -0.055(8) 0.066(7) -0.047(8)
N6 0.089(9) 0.196(11) 0.121(9) -0.070(9) 0.055(8) -0.042(9)
N7 0.049(4) 0.143(5) 0.056(4) -0.019(4) 0.026(4) -0.027(4)
N8 0.050(4) 0.145(5) 0.056(4) -0.021(4) 0.027(4) -0.030(4)
C1 0.064(5) 0.139(6) 0.058(5) -0.016(5) 0.013(5) -0.028(5)
C2 0.067(5) 0.141(6) 0.060(5) -0.015(5) 0.008(5) -0.030(5)
C3 0.068(5) 0.140(6) 0.057(5) -0.016(5) 0.010(5) -0.030(5)
C4 0.064(5) 0.139(5) 0.055(4) -0.015(4) 0.016(4) -0.029(5)
C5 0.060(4) 0.137(5) 0.053(4) -0.018(4) 0.017(4) -0.029(4)
C6 0.058(4) 0.136(5) 0.052(4) -0.018(4) 0.020(4) -0.030(4)
C7 0.052(4) 0.135(5) 0.049(4) -0.019(4) 0.023(4) -0.028(4)
C8 0.053(4) 0.135(5) 0.050(4) -0.018(4) 0.020(4) -0.027(4)
C9 0.060(5) 0.138(5) 0.053(5) -0.017(4) 0.016(4) -0.029(5)
C10 0.058(5) 0.136(6) 0.050(5) -0.018(5) 0.022(4) -0.030(5)
C11 0.056(5) 0.137(6) 0.051(5) -0.019(5) 0.024(5) -0.030(5)
C12 0.061(5) 0.137(6) 0.052(5) -0.018(5) 0.021(5) -0.030(5)
C13 0.049(4) 0.134(5) 0.049(4) -0.020(4) 0.026(4) -0.025(4)
C14 0.044(4) 0.134(5) 0.048(4) -0.018(4) 0.027(4) -0.024(4)
C15 0.041(4) 0.133(5) 0.048(4) -0.021(4) 0.028(4) -0.022(4)
C16 0.041(4) 0.133(5) 0.047(4) -0.021(4) 0.028(4) -0.024(4)
C17 0.043(4) 0.135(4) 0.050(4) -0.022(4) 0.027(4) -0.024(4)
C18 0.043(4) 0.136(4) 0.050(4) -0.023(4) 0.027(4) -0.025(4)
C19 0.044(4) 0.138(5) 0.052(4) -0.023(4) 0.028(4) -0.026(4)
C20 0.045(4) 0.140(4) 0.052(4) -0.024(4) 0.028(4) -0.028(4)
C21 0.048(4) 0.142(4) 0.056(4) -0.024(4) 0.026(4) -0.028(4)
C22 0.049(4) 0.144(4) 0.055(4) -0.026(4) 0.028(4) -0.028(4)
C23 0.049(4) 0.145(4) 0.054(4) -0.026(4) 0.028(4) -0.030(4)
C24 0.050(4) 0.144(5) 0.056(4) -0.022(4) 0.027(4) -0.031(4)
C25 0.049(4) 0.143(5) 0.056(4) -0.022(4) 0.027(4) -0.029(4)
C26 0.056(4) 0.149(5) 0.064(4) -0.016(4) 0.026(4) -0.028(4)
C31 0.057(4) 0.150(5) 0.066(4) -0.015(4) 0.026(4) -0.029(4)
C30 0.060(5) 0.152(6) 0.070(5) -0.012(5) 0.025(5) -0.029(5)
C29 0.069(5) 0.159(6) 0.080(5) -0.009(5) 0.022(5) -0.027(5)
C28 0.070(5) 0.161(6) 0.084(5) -0.007(5) 0.022(5) -0.027(5)
C27 0.066(5) 0.157(6) 0.078(5) -0.010(5) 0.023(5) -0.027(5)
C32 0.086(6) 0.171(7) 0.097(6) -0.001(6) 0.021(6) -0.022(6)
C33 0.115(12) 0.205(13) 0.144(12) 0.012(12) 0.021(12) -0.017(12)
C34 0.049(4) 0.147(5) 0.054(4) -0.028(4) 0.032(4) -0.032(4)
C35 0.050(4) 0.150(5) 0.056(4) -0.032(4) 0.034(4) -0.031(4)
C36 0.050(4) 0.154(5) 0.060(4) -0.036(4) 0.039(4) -0.031(4)
C37 0.051(5) 0.154(5) 0.060(5) -0.037(5) 0.038(4) -0.032(5)
C38 0.091(18) 0.17(3) 0.049(14) -0.044(15) 0.053(13) -0.069(18)
C39 0.058(5) 0.166(6) 0.079(5) -0.051(5) 0.045(4) -0.035(5)
C40 0.065(5) 0.174(6) 0.094(5) -0.060(5) 0.050(4) -0.038(5)
C41 0.066(4) 0.174(6) 0.098(5) -0.061(5) 0.049(4) -0.038(4)
C42 0.066(5) 0.175(6) 0.101(5) -0.060(5) 0.045(4) -0.036(5)
C45 0.085(6) 0.187(7) 0.133(6) -0.064(6) 0.041(5) -0.032(6)
C46 0.081(6) 0.188(7) 0.131(6) -0.066(6) 0.044(5) -0.032(6)
C47 0.079(5) 0.185(6) 0.122(5) -0.065(5) 0.047(5) -0.036(5)
C48 0.075(5) 0.182(6) 0.116(5) -0.065(5) 0.046(4) -0.037(5)
C43 0.076(5) 0.182(6) 0.117(5) -0.063(5) 0.043(4) -0.037(5)
C44 0.078(5) 0.185(7) 0.125(6) -0.063(6) 0.044(5) -0.033(5)
C49 0.072(5) 0.180(6) 0.108(5) -0.063(5) 0.050(4) -0.040(5)
C50 0.073(5) 0.181(6) 0.108(5) -0.064(5) 0.051(5) -0.039(5)
C51 0.073(6) 0.180(7) 0.102(6) -0.063(6) 0.055(5) -0.041(5)
C52 0.076(6) 0.184(7) 0.113(6) -0.065(6) 0.052(5) -0.041(6)
C53 0.055(4) 0.144(5) 0.066(4) -0.024(4) 0.022(4) -0.022(4)
C54 0.071(5) 0.155(6) 0.091(6) -0.021(6) 0.010(5) -0.016(6)
C55 0.074(5) 0.155(6) 0.090(6) -0.022(6) 0.014(5) -0.017(6)
C56 0.087(7) 0.164(8) 0.109(8) -0.018(7) 0.007(7) -0.012(8)
C57 0.098(8) 0.169(10) 0.116(9) -0.015(8) 0.011(8) -0.011(9)
C58 0.129(14) 0.205(16) 0.158(15) 0.001(15) 0.001(14) -0.003(15)
C59 0.080(6) 0.157(7) 0.101(6) -0.021(6) 0.006(6) -0.014(6)
C60 0.089(7) 0.163(8) 0.114(7) -0.020(7) -0.004(7) -0.011(7)
C61 0.100(8) 0.167(9) 0.124(8) -0.020(8) -0.007(7) -0.006(8)
C62 0.106(9) 0.171(10) 0.130(9) -0.020(9) -0.010(8) -0.003(8)
C63 0.114(10) 0.174(11) 0.136(10) -0.019(10) -0.007(9) -0.001(9)
C64 0.136(15) 0.192(16) 0.149(15) -0.012(15) -0.012(14) 0.009(14)
C65 0.068(6) 0.169(8) 0.074(7) -0.024(6) 0.025(6) -0.032(6)
C66 0.075(6) 0.173(8) 0.081(7) -0.022(6) 0.019(5) -0.034(6)
C67 0.083(7) 0.181(9) 0.090(7) -0.020(7) 0.012(6) -0.034(7)
C68 0.094(8) 0.189(10) 0.099(8) -0.015(8) 0.006(7) -0.027(8)
C69 0.103(9) 0.194(11) 0.110(9) -0.015(9) 0.001(8) -0.028(9)
C70 0.144(15) 0.212(17) 0.131(15) -0.021(14) -0.009(14) -0.023(14)
C71 0.083(7) 0.177(8) 0.086(7) -0.025(6) 0.019(6) -0.037(7)
C72 0.101(8) 0.183(10) 0.097(9) -0.029(8) 0.018(7) -0.039(8)
C73 0.106(8) 0.185(11) 0.102(9) -0.030(8) 0.016(8) -0.039(9)
C74 0.113(8) 0.189(11) 0.108(9) -0.030(8) 0.017(8) -0.036(9)
C75 0.147(15) 0.218(17) 0.138(15) -0.029(14) 0.011(14) -0.026(15)
C76 0.078(12) 0.29(2) 0.36(2) -0.10(2) 0.062(15) -0.070(13)
C77 0.086(11) 0.29(2) 0.37(2) -0.10(2) 0.056(15) -0.069(13)
C78 0.086(11) 0.29(2) 0.37(2) -0.10(2) 0.053(15) -0.067(13)
C79 0.099(11) 0.30(2) 0.38(2) -0.10(2) 0.048(14) -0.067(13)
C80 0.104(11) 0.30(2) 0.38(2) -0.10(2) 0.048(15) -0.063(13)
C81 0.113(11) 0.31(2) 0.39(2) -0.10(2) 0.042(15) -0.063(13)
C82 0.116(11) 0.31(2) 0.39(2) -0.11(2) 0.042(15) -0.060(13)
C83 0.123(12) 0.31(2) 0.40(2) -0.10(2) 0.039(15) -0.057(13)
C84 0.125(12) 0.31(2) 0.40(2) -0.11(2) 0.039(16) -0.055(14)
C85 0.131(13) 0.32(2) 0.40(2) -0.10(2) 0.036(16) -0.052(14)
C86 0.140(18) 0.33(3) 0.41(3) -0.10(2) 0.04(2) -0.050(19)
C87 0.20(2) 0.46(3) 0.134(16) -0.03(2) 0.040(15) -0.09(2)
C88 0.21(2) 0.46(3) 0.140(16) -0.033(19) 0.038(14) -0.09(2)
C89 0.21(2) 0.46(3) 0.146(16) -0.032(19) 0.036(14) -0.09(2)
C90 0.22(2) 0.46(3) 0.156(16) -0.031(18) 0.032(14) -0.09(2)
C91 0.22(2) 0.47(3) 0.165(16) -0.031(18) 0.026(14) -0.08(2)
C92 0.23(2) 0.47(3) 0.174(16) -0.032(18) 0.023(14) -0.08(2)
C93 0.23(2) 0.47(3) 0.180(16) -0.033(19) 0.020(14) -0.08(2)
C94 0.23(2) 0.47(3) 0.186(17) -0.034(19) 0.017(14) -0.08(2)
C95 0.24(2) 0.47(3) 0.189(17) -0.034(19) 0.016(14) -0.08(2)
C96 0.24(2) 0.47(3) 0.191(18) -0.03(2) 0.015(15) -0.08(2)
C97 0.24(2) 0.47(3) 0.19(2) -0.04(2) 0.018(18) -0.08(2)
C98 0.095(7) 0.181(9) 0.093(8) -0.028(7) 0.018(7) -0.040(7)
Cl1 0.309(18) 0.212(13) 0.240(14) -0.034(11) 0.151(14) -0.071(12)
Cl2 0.206(12) 0.253(14) 0.175(11) -0.027(10) -0.015(9) -0.015(10)
Cl3 0.161(9) 0.241(13) 0.208(11) -0.076(10) 0.020(8) -0.075(9)
C99 0.11(2) 0.14(3) 0.17(3) -0.03(2) 0.08(2) -0.019(19)

loop_
_atom_type_symbol
_atom_type_description
_atom_type_scat_dispersion_real
_atom_type_scat_dispersion_imag
_atom_type_scat_source
C C 0.0181 0.0091 'International Tables Vol C Tables 4.2.6.8 and 6.1.1.4'
H H 0.0000 0.0000 'International Tables Vol C Tables 4.2.6.8 and 6.1.1.4'
Cl Cl 0.3639 0.7018 'International Tables Vol C Tables 4.2.6.8 and 6.1.1.4'
F F 0.0727 0.0534 'International Tables Vol C Tables 4.2.6.8 and 6.1.1.4'
N N 0.0311 0.0180 'International Tables Vol C Tables 4.2.6.8 and 6.1.1.4'
O O 0.0492 0.0322 'International Tables Vol C Tables 4.2.6.8 and 6.1.1.4'
S S 0.3331 0.5567 'International Tables Vol C Tables 4.2.6.8 and 6.1.1.4'

loop_
_geom_angle_atom_site_label_1
_geom_angle_atom_site_label_2
_geom_angle_atom_site_label_3
_geom_angle
_geom_angle_site_symmetry_1
_geom_angle_site_symmetry_3
_geom_angle_publ_flag
C17 S1 C14 91.7(9) . . ?
C19 S2 C16 87.8(9) . . ?
C34 S3 C37 87.7(10) . . ?
C36 S4 C39 90.2(11) . . ?
C32 O4 C33 135(2) . . ?
C18 N3 C21 105.6(15) . . ?
C18 N3 C53 122.0(17) . . ?
C53 N3 C21 132.0(15) . . ?
C35 N4 C22 106.1(16) . . ?
C35 N4 C65 122.4(16) . . ?
C65 N4 C22 130.5(16) . . ?
C26 N7 C25 114.8(13) . . ?
C24 N8 C31 114.0(13) . . ?
C2 C1 H1 120.5 . . ?
C2 C1 C9 119(2) . . ?
C9 C1 H1 120.5 . . ?
C1 C2 F2 120(2) . . ?
C1 C2 C3 121(2) . . ?
C3 C2 F2 119(2) . . ?
F1 C3 C2 117(2) . . ?
C4 C3 F1 119.2(19) . . ?
C4 C3 C2 123(2) . . ?
C3 C4 H4 121.6 . . ?
C3 C4 C5 117(2) . . ?
C5 C4 H4 121.6 . . ?
C4 C5 C6 130.1(19) . . ?
C9 C5 C4 120(2) . . ?
C9 C5 C6 109.6(18) . . ?
C5 C6 C7 106.7(17) . . ?
C10 C6 C5 126.5(18) . . ?
C10 C6 C7 127(2) . . ?
C8 C7 C6 105.8(18) . . ?
C13 C7 C6 127.1(19) . . ?
C13 C7 C8 127.1(17) . . ?
O1 C8 C7 128.0(19) . . ?
O1 C8 C9 124.4(19) . . ?
C9 C8 C7 107.5(16) . . ?
C1 C9 C5 120(2) . . ?
C1 C9 C8 129.5(19) . . ?
C5 C9 C8 110.3(19) . . ?
C6 C10 C11 124.8(18) . . ?
C6 C10 C12 124(2) . . ?
C11 C10 C12 111.0(18) . . ?
N2 C11 C10 177(2) . . ?
N1 C12 C10 178(3) . . ?
C7 C13 H13 111.4 . . ?
C7 C13 C14 137(2) . . ?
C14 C13 H13 111.4 . . ?
C13 C14 S1 124.5(16) . . ?
C15 C14 S1 111.0(13) . . ?
C15 C14 C13 124.4(17) . . ?
C14 C15 C76 124(2) . . ?
C16 C15 C14 111.4(16) . . ?
C16 C15 C76 124(3) . . ?
C15 C16 S2 130.8(15) . . ?
C15 C16 C17 115.0(18) . . ?
C17 C16 S2 114.0(13) . . ?
C16 C17 S1 111.0(13) . . ?
C18 C17 S1 140.2(16) . . ?
C18 C17 C16 108.8(18) . . ?
C17 C18 N3 134(2) . . ?
C19 C18 N3 109.7(16) . . ?
C19 C18 C17 115.9(17) . . ?
C18 C19 S2 113.3(14) . . ?
C18 C19 C20 110.2(16) . . ?
C20 C19 S2 136.1(16) . . ?
C19 C20 C21 105.7(15) . . ?
C19 C20 C25 129.0(15) . . ?
C25 C20 C21 124.9(15) . . ?
N3 C21 C20 108.7(12) . . ?
C22 C21 N3 133.9(15) . . ?
C22 C21 C20 117.5(16) . . ?
C21 C22 N4 134.5(16) . . ?
C23 C22 N4 108.6(13) . . ?
C23 C22 C21 116.9(16) . . ?
C22 C23 C24 126.5(16) . . ?
C22 C23 C34 107.3(15) . . ?
C24 C23 C34 126.1(16) . . ?
N8 C24 C23 120.6(14) . . ?
N8 C24 C25 122.7(16) . . ?
C23 C24 C25 116.4(16) . . ?
N7 C25 C20 120.6(13) . . ?
N7 C25 C24 121.7(15) . . ?
C20 C25 C24 117.5(16) . . ?
N7 C26 C31 122.8(11) . . ?
N7 C26 C27 117.1(11) . . ?
C31 C26 C27 120.0 . . ?
N8 C31 C26 123.7(11) . . ?
N8 C31 C30 116.2(11) . . ?
C30 C31 C26 120.0 . . ?
C31 C30 H30 120.0 . . ?
C31 C30 C29 120.0 . . ?
C29 C30 H30 120.0 . . ?
C30 C29 H29 120.0 . . ?
C28 C29 C30 120.0 . . ?
C28 C29 H29 120.0 . . ?
C29 C28 C27 120.0 . . ?
C29 C28 C32 121.4(12) . . ?
C27 C28 C32 118.5(12) . . ?
C26 C27 H27 120.0 . . ?
C28 C27 C26 120.0 . . ?
C28 C27 H27 120.0 . . ?
O3 C32 O4 126(2) . . ?
O3 C32 C28 109.8(17) . . ?
O4 C32 C28 124.7(19) . . ?
O4 C33 H33A 99.4 . . ?
O4 C33 H33B 120.1 . . ?
O4 C33 H33C 108.3 . . ?
H33A C33 H33B 109.5 . . ?
H33A C33 H33C 109.5 . . ?
H33B C33 H33C 109.5 . . ?
C23 C34 S3 138.0(17) . . ?
C35 C34 S3 116.0(14) . . ?
C35 C34 C23 106.0(17) . . ?
N4 C35 C34 111.8(16) . . ?
N4 C35 C36 140(2) . . ?
C36 C35 C34 108.3(19) . . ?
C35 C36 S4 133.7(19) . . ?
C37 C36 S4 111.4(14) . . ?
C37 C36 C35 115(2) . . ?
C36 C37 S3 113.0(14) . . ?
C36 C37 C38 115(2) . . ?
C38 C37 S3 132.1(19) . . ?
C37 C38 C87 128(3) . . ?
C39 C38 C37 111(2) . . ?
C39 C38 C87 121(2) . . ?
C38 C39 S4 112.4(15) . . ?
C38 C39 C40 119(2) . . ?
C40 C39 S4 128(2) . . ?
C39 C40 H40 114.4 . . ?
C41 C40 C39 131(2) . . ?
C41 C40 H40 114.4 . . ?
C40 C41 C42 127.0(18) . . ?
C40 C41 C49 123(2) . . ?
C42 C41 C49 110(2) . . ?
O2 C42 C41 129(2) . . ?
O2 C42 C43 127(2) . . ?
C41 C42 C43 103.9(18) . . ?
C46 C45 F3 120.8(13) . . ?
C46 C45 C44 120.0 . . ?
C44 C45 F3 118.9(13) . . ?
F4 C46 C45 115.8(15) . . ?
F4 C46 C47 124.2(15) . . ?
C47 C46 C45 120.0 . . ?
C46 C47 H47 120.0 . . ?
C46 C47 C48 120.0 . . ?
C48 C47 H47 120.0 . . ?
C47 C48 C49 134.2(14) . . ?
C43 C48 C47 120.0 . . ?
C43 C48 C49 105.8(14) . . ?
C48 C43 C42 113.5(16) . . ?
C44 C43 C42 126.5(16) . . ?
C44 C43 C48 120.0 . . ?
C45 C44 H44 120.0 . . ?
C43 C44 C45 120.0 . . ?
C43 C44 H44 120.0 . . ?
C41 C49 C48 107(2) . . ?
C50 C49 C41 135(3) . . ?
C50 C49 C48 118(2) . . ?
C49 C50 C51 122(2) . . ?
C49 C50 C52 133(3) . . ?
C51 C50 C52 105(3) . . ?
N5 C51 C50 174(3) . . ?
N6 C52 C50 172(3) . . ?
N3 C53 H53A 109.1 . . ?
N3 C53 H53B 109.1 . . ?
N3 C53 C54 113(2) . . ?
H53A C53 H53B 107.8 . . ?
C54 C53 H53A 109.1 . . ?
C54 C53 H53B 109.1 . . ?
C53 C54 H54 104.8 . . ?
C55 C54 C53 119(2) . . ?
C55 C54 H54 104.8 . . ?
C55 C54 C59 115(2) . . ?
C59 C54 C53 107(2) . . ?
C59 C54 H54 104.8 . . ?
C54 C55 H55A 108.0 . . ?
C54 C55 H55B 108.0 . . ?
C54 C55 C56 117(2) . . ?
H55A C55 H55B 107.2 . . ?
C56 C55 H55A 108.0 . . ?
C56 C55 H55B 108.0 . . ?
C55 C56 H56A 109.1 . . ?
C55 C56 H56B 109.1 . . ?
H56A C56 H56B 107.8 . . ?
C57 C56 C55 112(2) . . ?
C57 C56 H56A 109.1 . . ?
C57 C56 H56B 109.1 . . ?
C56 C57 H57A 108.9 . . ?
C56 C57 H57B 108.9 . . ?
H57A C57 H57B 107.8 . . ?
C58 C57 C56 113(3) . . ?
C58 C57 H57A 108.9 . . ?
C58 C57 H57B 108.9 . . ?
C57 C58 H58A 118.9 . . ?
C57 C58 H58B 93.7 . . ?
C57 C58 H58C 114.5 . . ?
H58A C58 H58B 109.5 . . ?
H58A C58 H58C 109.5 . . ?
H58B C58 H58C 109.5 . . ?
C54 C59 H59A 108.1 . . ?
C54 C59 H59B 108.1 . . ?
H59A C59 H59B 107.3 . . ?
C60 C59 C54 116.7(19) . . ?
C60 C59 H59A 108.1 . . ?
C60 C59 H59B 108.1 . . ?
C59 C60 H60A 106.9 . . ?
C59 C60 H60B 106.9 . . ?
C59 C60 C61 121.6(19) . . ?
H60A C60 H60B 106.7 . . ?
C61 C60 H60A 106.9 . . ?
C61 C60 H60B 106.9 . . ?
C60 C61 H61A 107.7 . . ?
C60 C61 H61B 107.7 . . ?
H61A C61 H61B 107.1 . . ?
C62 C61 C60 118.3(19) . . ?
C62 C61 H61A 107.7 . . ?
C62 C61 H61B 107.7 . . ?
C61 C62 H62A 105.9 . . ?
C61 C62 H62B 105.9 . . ?
C61 C62 C63 126(2) . . ?
H62A C62 H62B 106.2 . . ?
C63 C62 H62A 105.9 . . ?
C63 C62 H62B 105.9 . . ?
C62 C63 H63A 106.2 . . ?
C62 C63 H63B 106.2 . . ?
H63A C63 H63B 106.4 . . ?
C64 C63 C62 124(2) . . ?
C64 C63 H63A 106.2 . . ?
C64 C63 H63B 106.2 . . ?
C63 C64 H64A 112.2 . . ?
C63 C64 H64B 107.2 . . ?
C63 C64 H64C 108.9 . . ?
H64A C64 H64B 109.5 . . ?
H64A C64 H64C 109.5 . . ?
H64B C64 H64C 109.5 . . ?
N4 C65 H65A 108.2 . . ?
N4 C65 H65B 108.2 . . ?
N4 C65 C66 116(2) . . ?
H65A C65 H65B 107.4 . . ?
C66 C65 H65A 108.2 . . ?
C66 C65 H65B 108.2 . . ?
C65 C66 H66 106.6 . . ?
C65 C66 C67 110(3) . . ?
C65 C66 C71 112(2) . . ?
C67 C66 H66 106.6 . . ?
C71 C66 H66 106.6 . . ?
C71 C66 C67 114(2) . . ?
C66 C67 H67A 108.8 . . ?
C66 C67 H67B 108.8 . . ?
H67A C67 H67B 107.7 . . ?
C68 C67 C66 114(2) . . ?
C68 C67 H67A 108.8 . . ?
C68 C67 H67B 108.8 . . ?
C67 C68 H68A 108.8 . . ?
C67 C68 H68B 108.8 . . ?
C67 C68 C69 114(2) . . ?
H68A C68 H68B 107.7 . . ?
C69 C68 H68A 108.8 . . ?
C69 C68 H68B 108.8 . . ?
C68 C69 H69A 112.3 . . ?
C68 C69 H69B 112.3 . . ?
H69A C69 H69B 109.9 . . ?
C70 C69 C68 98(3) . . ?
C70 C69 H69A 112.3 . . ?
C70 C69 H69B 112.3 . . ?
C69 C70 H70A 104.3 . . ?
C69 C70 H70B 110.7 . . ?
C69 C70 H70C 113.3 . . ?
H70A C70 H70B 109.5 . . ?
H70A C70 H70C 109.5 . . ?
H70B C70 H70C 109.5 . . ?
C66 C71 H71A 109.0 . . ?
C66 C71 H71B 109.0 . . ?
C66 C71 C98 113(2) . . ?
H71A C71 H71B 107.8 . . ?
C98 C71 H71A 109.0 . . ?
C98 C71 H71B 109.0 . . ?
H72A C72 H72B 107.7 . . ?
C73 C72 H72A 108.9 . . ?
C73 C72 H72B 108.9 . . ?
C98 C72 H72A 108.9 . . ?
C98 C72 H72B 108.9 . . ?
C98 C72 C73 113(3) . . ?
C72 C73 H73A 111.4 . . ?
C72 C73 H73B 111.4 . . ?
H73A C73 H73B 109.3 . . ?
C74 C73 C72 102(3) . . ?
C74 C73 H73A 111.4 . . ?
C74 C73 H73B 111.4 . . ?
C73 C74 H74A 110.2 . . ?
C73 C74 H74B 110.2 . . ?
C73 C74 C75 108(3) . . ?
H74A C74 H74B 108.5 . . ?
C75 C74 H74A 110.2 . . ?
C75 C74 H74B 110.2 . . ?
C74 C75 H75A 109.5 . . ?
C74 C75 H75B 109.5 . . ?
C74 C75 H75C 109.5 . . ?
H75A C75 H75B 109.5 . . ?
H75A C75 H75C 109.5 . . ?
H75B C75 H75C 109.5 . . ?
C15 C76 H76A 105.3 . . ?
C15 C76 H76B 105.3 . . ?
H76A C76 H76B 106.0 . . ?
C77 C76 C15 128(3) . . ?
C77 C76 H76A 105.3 . . ?
C77 C76 H76B 105.3 . . ?
C76 C77 H77A 109.6 . . ?
C76 C77 H77B 109.6 . . ?
C76 C77 C78 110(3) . . ?
H77A C77 H77B 108.1 . . ?
C78 C77 H77A 109.6 . . ?
C78 C77 H77B 109.6 . . ?
C77 C78 H78A 112.0 . . ?
C77 C78 H78B 112.0 . . ?
H78A C78 H78B 109.7 . . ?
C79 C78 C77 99(3) . . ?
C79 C78 H78A 112.0 . . ?
C79 C78 H78B 112.0 . . ?
C78 C79 H79A 110.0 . . ?
C78 C79 H79B 110.0 . . ?
C78 C79 C80 108(4) . . ?
H79A C79 H79B 108.4 . . ?
C80 C79 H79A 110.0 . . ?
C80 C79 H79B 110.0 . . ?
C79 C80 H80A 103.9 . . ?
C79 C80 H80B 103.9 . . ?
H80A C80 H80B 105.4 . . ?
C81 C80 C79 133(4) . . ?
C81 C80 H80A 103.9 . . ?
C81 C80 H80B 103.9 . . ?
C80 C81 H81A 106.2 . . ?
C80 C81 H81B 106.2 . . ?
C80 C81 C82 124(4) . . ?
H81A C81 H81B 106.4 . . ?
C82 C81 H81A 106.2 . . ?
C82 C81 H81B 106.2 . . ?
C81 C82 H82A 104.6 . . ?
C81 C82 H82B 104.6 . . ?
H82A C82 H82B 105.7 . . ?
C83 C82 C81 131(4) . . ?
C83 C82 H82A 104.6 . . ?
C83 C82 H82B 104.6 . . ?
C82 C83 H83A 104.1 . . ?
C82 C83 H83B 104.1 . . ?
C82 C83 C84 133(5) . . ?
H83A C83 H83B 105.5 . . ?
C84 C83 H83A 104.1 . . ?
C84 C83 H83B 104.1 . . ?
C83 C84 H84A 104.4 . . ?
C83 C84 H84B 104.4 . . ?
H84A C84 H84B 105.6 . . ?
C85 C84 C83 131(5) . . ?
C85 C84 H84A 104.4 . . ?
C85 C84 H84B 104.4 . . ?
C84 C85 H85A 105.2 . . ?
C84 C85 H85B 105.2 . . ?
C84 C85 C86 128(5) . . ?
H85A C85 H85B 105.9 . . ?
C86 C85 H85A 105.2 . . ?
C86 C85 H85B 105.2 . . ?
C85 C86 H86A 109.5 . . ?
C85 C86 H86B 109.5 . . ?
C85 C86 H86C 109.5 . . ?
H86A C86 H86B 109.5 . . ?
H86A C86 H86C 109.5 . . ?
H86B C86 H86C 109.5 . . ?
C38 C87 H87A 90.8 . . ?
C38 C87 H87B 130.4 . . ?
C38 C87 C88 115(4) . . ?
H87A C87 H87B 107.9 . . ?
C88 C87 H87A 83.5 . . ?
C88 C87 H87B 112.2 . . ?
C87 C88 H88A 115.6 . . ?
C87 C88 H88B 99.5 . . ?
C87 C88 C89 121(5) . . ?
H88A C88 H88B 106.4 . . ?
C89 C88 H88A 117.5 . . ?
C89 C88 H88B 87.9 . . ?
C88 C89 H89A 105.6 . . ?
C88 C89 H89B 105.6 . . ?
H89A C89 H89B 106.1 . . ?
C90 C89 C88 127(4) . . ?
C90 C89 H89A 105.6 . . ?
C90 C89 H89B 105.6 . . ?
C89 C90 H90A 107.4 . . ?
C89 C90 H90B 107.4 . . ?
C89 C90 C91 120(5) . . ?
H90A C90 H90B 106.9 . . ?
C91 C90 H90A 107.4 . . ?
C91 C90 H90B 107.4 . . ?
C90 C91 H91A 110.3 . . ?
C90 C91 H91B 110.3 . . ?
C90 C91 C92 107(4) . . ?
H91A C91 H91B 108.6 . . ?
C92 C91 H91A 110.3 . . ?
C92 C91 H91B 110.3 . . ?
C91 C92 H92A 111.3 . . ?
C91 C92 H92B 111.3 . . ?
C91 C92 C93 103(4) . . ?
H92A C92 H92B 109.2 . . ?
C93 C92 H92A 111.3 . . ?
C93 C92 H92B 111.3 . . ?
C92 C93 H93A 106.9 . . ?
C92 C93 H93B 106.9 . . ?
C92 C93 C94 122(5) . . ?
H93A C93 H93B 106.7 . . ?
C94 C93 H93A 106.9 . . ?
C94 C93 H93B 106.9 . . ?
C93 C94 H94A 105.7 . . ?
C93 C94 H94B 105.7 . . ?
H94A C94 H94B 106.2 . . ?
C95 C94 C93 126(4) . . ?
C95 C94 H94A 105.7 . . ?
C95 C94 H94B 105.7 . . ?
C94 C95 H95A 110.8 . . ?
C94 C95 H95B 110.8 . . ?
H95A C95 H95B 108.9 . . ?
C96 C95 C94 105(4) . . ?
C96 C95 H95A 110.8 . . ?
C96 C95 H95B 110.8 . . ?
C95 C96 H96A 108.0 . . ?
C95 C96 H96B 108.0 . . ?
H96A C96 H96B 107.2 . . ?
C97 C96 C95 117(5) . . ?
C97 C96 H96A 108.0 . . ?
C97 C96 H96B 108.0 . . ?
C96 C97 H97A 107.8 . . ?
C96 C97 H97B 108.8 . . ?
C96 C97 H97C 111.8 . . ?
H97A C97 H97B 109.5 . . ?
H97A C97 H97C 109.5 . . ?
H97B C97 H97C 109.5 . . ?
C71 C98 H98A 109.3 . . ?
C71 C98 H98B 109.3 . . ?
C72 C98 C71 112(3) . . ?
C72 C98 H98A 109.3 . . ?
C72 C98 H98B 109.3 . . ?
H98A C98 H98B 107.9 . . ?
Cl1 C99 Cl3 114(2) . . ?
Cl1 C99 H99 107.0 . . ?
Cl2 C99 Cl1 111.2(19) . . ?
Cl2 C99 Cl3 109.9(15) . . ?
Cl2 C99 H99 107.0 . . ?
Cl3 C99 H99 107.0 . . ?

loop_
_geom_bond_atom_site_label_1
_geom_bond_atom_site_label_2
_geom_bond_distance
_geom_bond_site_symmetry_2
_geom_bond_publ_flag
S1 C14 1.770(18) . ?
S1 C17 1.69(2) . ?
S2 C16 1.78(2) . ?
S2 C19 1.735(19) . ?
S3 C34 1.69(2) . ?
S3 C37 1.77(2) . ?
S4 C36 1.75(2) . ?
S4 C39 1.75(3) . ?
F1 C3 1.36(2) . ?
F2 C2 1.38(3) . ?
F3 C45 1.48(2) . ?
F4 C46 1.363(18) . ?
O1 C8 1.22(2) . ?
O2 C42 1.21(2) . ?
O3 C32 1.280(17) . ?
O4 C32 1.281(17) . ?
O4 C33 1.336(18) . ?
N1 C12 1.12(2) . ?
N2 C11 1.13(3) . ?
N3 C18 1.41(2) . ?
N3 C21 1.43(2) . ?
N3 C53 1.43(3) . ?
N4 C22 1.44(2) . ?
N4 C35 1.39(2) . ?
N4 C65 1.44(3) . ?
N5 C51 1.25(3) . ?
N6 C52 1.237(17) . ?
N7 C25 1.35(2) . ?
N7 C26 1.318(19) . ?
N8 C24 1.31(2) . ?
N8 C31 1.353(19) . ?
C1 H1 0.9500 . ?
C1 C2 1.34(3) . ?
C1 C9 1.37(3) . ?
C2 C3 1.37(3) . ?
C3 C4 1.32(3) . ?
C4 H4 0.9500 . ?
C4 C5 1.41(3) . ?
C5 C6 1.48(3) . ?
C5 C9 1.37(3) . ?
C6 C7 1.50(3) . ?
C6 C10 1.38(3) . ?
C7 C8 1.48(3) . ?
C7 C13 1.30(3) . ?
C8 C9 1.46(3) . ?
C10 C11 1.42(3) . ?
C10 C12 1.42(3) . ?
C13 H13 0.9500 . ?
C13 C14 1.43(3) . ?
C14 C15 1.39(3) . ?
C15 C16 1.38(2) . ?
C15 C76 1.496(19) . ?
C16 C17 1.41(3) . ?
C17 C18 1.39(3) . ?
C18 C19 1.36(3) . ?
C19 C20 1.40(3) . ?
C20 C21 1.433(15) . ?
C20 C25 1.433(15) . ?
C21 C22 1.430(15) . ?
C22 C23 1.421(15) . ?
C23 C24 1.429(15) . ?
C23 C34 1.45(3) . ?
C24 C25 1.434(15) . ?
C26 C31 1.3900 . ?
C26 C27 1.3900 . ?
C31 C30 1.3900 . ?
C30 H30 0.9500 . ?
C30 C29 1.3900 . ?
C29 H29 0.9500 . ?
C29 C28 1.3900 . ?
C28 C27 1.3900 . ?
C28 C32 1.477(17) . ?
C27 H27 0.9500 . ?
C33 H33A 0.9800 . ?
C33 H33B 0.9800 . ?
C33 H33C 0.9800 . ?
C34 C35 1.41(3) . ?
C35 C36 1.39(3) . ?
C36 C37 1.32(3) . ?
C37 C38 1.43(3) . ?
C38 C39 1.35(3) . ?
C38 C87 1.44(4) . ?
C39 C40 1.45(3) . ?
C40 H40 0.9500 . ?
C40 C41 1.40(3) . ?
C41 C42 1.44(2) . ?
C41 C49 1.45(2) . ?
C42 C43 1.44(3) . ?
C45 C46 1.3900 . ?
C45 C44 1.3900 . ?
C46 C47 1.3900 . ?
C47 H47 0.9500 . ?
C47 C48 1.3900 . ?
C48 C43 1.3900 . ?
C48 C49 1.46(3) . ?
C43 C44 1.3900 . ?
C44 H44 0.9500 . ?
C49 C50 1.25(3) . ?
C50 C51 1.32(3) . ?
C50 C52 1.34(2) . ?
C53 H53A 0.9900 . ?
C53 H53B 0.9900 . ?
C53 C54 1.52(3) . ?
C54 H54 1.0000 . ?
C54 C55 1.471(18) . ?
C54 C59 1.511(9) . ?
C55 H55A 0.9900 . ?
C55 H55B 0.9900 . ?
C55 C56 1.486(17) . ?
C56 H56A 0.9900 . ?
C56 H56B 0.9900 . ?
C56 C57 1.484(14) . ?
C57 H57A 0.9900 . ?
C57 H57B 0.9900 . ?
C57 C58 1.475(14) . ?
C58 H58A 0.9800 . ?
C58 H58B 0.9800 . ?
C58 H58C 0.9800 . ?
C59 H59A 0.9900 . ?
C59 H59B 0.9900 . ?
C59 C60 1.503(9) . ?
C60 H60A 0.9900 . ?
C60 H60B 0.9900 . ?
C60 C61 1.507(9) . ?
C61 H61A 0.9900 . ?
C61 H61B 0.9900 . ?
C61 C62 1.503(9) . ?
C62 H62A 0.9900 . ?
C62 H62B 0.9900 . ?
C62 C63 1.504(9) . ?
C63 H63A 0.9900 . ?
C63 H63B 0.9900 . ?
C63 C64 1.502(9) . ?
C64 H64A 0.9800 . ?
C64 H64B 0.9800 . ?
C64 H64C 0.9800 . ?
C65 H65A 0.9900 . ?
C65 H65B 0.9900 . ?
C65 C66 1.49(4) . ?
C66 H66 1.0000 . ?
C66 C67 1.54(2) . ?
C66 C71 1.51(4) . ?
C67 H67A 0.9900 . ?
C67 H67B 0.9900 . ?
C67 C68 1.54(2) . ?
C68 H68A 0.9900 . ?
C68 H68B 0.9900 . ?
C68 C69 1.56(2) . ?
C69 H69A 0.9900 . ?
C69 H69B 0.9900 . ?
C69 C70 1.53(2) . ?
C70 H70A 0.9800 . ?
C70 H70B 0.9800 . ?
C70 H70C 0.9800 . ?
C71 H71A 0.9900 . ?
C71 H71B 0.9900 . ?
C71 C98 1.54(4) . ?
C72 H72A 0.9900 . ?
C72 H72B 0.9900 . ?
C72 C73 1.57(4) . ?
C72 C98 1.43(4) . ?
C73 H73A 0.9900 . ?
C73 H73B 0.9900 . ?
C73 C74 1.47(4) . ?
C74 H74A 0.9900 . ?
C74 H74B 0.9900 . ?
C74 C75 1.52(2) . ?
C75 H75A 0.9800 . ?
C75 H75B 0.9800 . ?
C75 H75C 0.9800 . ?
C76 H76A 0.9900 . ?
C76 H76B 0.9900 . ?
C76 C77 1.48(2) . ?
C77 H77A 0.9900 . ?
C77 H77B 0.9900 . ?
C77 C78 1.49(2) . ?
C78 H78A 0.9900 . ?
C78 H78B 0.9900 . ?
C78 C79 1.49(2) . ?
C79 H79A 0.9900 . ?
C79 H79B 0.9900 . ?
C79 C80 1.503(15) . ?
C80 H80A 0.9900 . ?
C80 H80B 0.9900 . ?
C80 C81 1.50(2) . ?
C81 H81A 0.9900 . ?
C81 H81B 0.9900 . ?
C81 C82 1.50(2) . ?
C82 H82A 0.9900 . ?
C82 H82B 0.9900 . ?
C82 C83 1.49(2) . ?
C83 H83A 0.9900 . ?
C83 H83B 0.9900 . ?
C83 C84 1.50(2) . ?
C84 H84A 0.9900 . ?
C84 H84B 0.9900 . ?
C84 C85 1.50(2) . ?
C85 H85A 0.9900 . ?
C85 H85B 0.9900 . ?
C85 C86 1.50(2) . ?
C86 H86A 0.9800 . ?
C86 H86B 0.9800 . ?
C86 H86C 0.9800 . ?
C87 H87A 0.9900 . ?
C87 H87B 0.9900 . ?
C87 C88 1.496(18) . ?
C88 H88A 0.9900 . ?
C88 H88B 0.9900 . ?
C88 C89 1.508(18) . ?
C89 H89A 0.9900 . ?
C89 H89B 0.9900 . ?
C89 C90 1.498(18) . ?
C90 H90A 0.9900 . ?
C90 H90B 0.9900 . ?
C90 C91 1.500(18) . ?
C91 H91A 0.9900 . ?
C91 H91B 0.9900 . ?
C91 C92 1.506(14) . ?
C92 H92A 0.9900 . ?
C92 H92B 0.9900 . ?
C92 C93 1.510(18) . ?
C93 H93A 0.9900 . ?
C93 H93B 0.9900 . ?
C93 C94 1.511(14) . ?
C94 H94A 0.9900 . ?
C94 H94B 0.9900 . ?
C94 C95 1.510(18) . ?
C95 H95A 0.9900 . ?
C95 H95B 0.9900 . ?
C95 C96 1.505(14) . ?
C96 H96A 0.9900 . ?
C96 H96B 0.9900 . ?
C96 C97 1.504(14) . ?
C97 H97A 0.9800 . ?
C97 H97B 0.9800 . ?
C97 H97C 0.9800 . ?
C98 H98A 0.9900 . ?
C98 H98B 0.9900 . ?
Cl1 C99 1.71(3) . ?
Cl2 C99 1.68(4) . ?
Cl3 C99 1.77(3) . ?
C99 H99 1.0000 . ?
